data_7109966
loop_
_publ_author_name
'Yi-Ling Tsai'
'Yu-Shiou Fan'
'Chia-Jui Lee'
'Chan-Hui Huang'
'Utpal Das'
'Wenwei Lin'

_publ_section_title
;
 An efficient synthesis of trisubstituted oxazoles via chemoselective
 O-acylations and intramolecular Wittig reactions
;
_journal_name_full Chem.Commun.
_journal_page_first 10266
_journal_paper_doi 10.1039/c3cc45883k
_journal_volume 49
_journal_year 2013
_chemical_formula_moiety 'C21 H14 Br N O'
_chemical_formula_sum 'C21 H14 Br N O'
_chemical_formula_weight 376.24
_chemical_name_systematic
;
 ?
;
_space_group_IT_number 33
_symmetry_cell_setting orthorhombic
_symmetry_space_group_name_Hall 'P 2c -2n'
_symmetry_space_group_name_H-M 'P n a 21'
_atom_sites_solution_hydrogens geom
_atom_sites_solution_primary direct
_atom_sites_solution_secondary difmap
_audit_creation_method SHELXL-97
_cell_angle_alpha 90.00
_cell_angle_beta 90.00
_cell_angle_gamma 90.00
_cell_formula_units_Z 4
_cell_length_a 20.1931(14)
_cell_length_b 20.0328(12)
_cell_length_c 3.9753(3)
_cell_measurement_reflns_used 0
_cell_measurement_temperature 200(2)
_cell_measurement_theta_max 0
_cell_measurement_theta_min 0
_cell_volume 1608.11(19)
_computing_molecular_graphics 'Ortep-3 for Windows (Farrugia, 1997)'
_computing_publication_material 'WinGX publication routines (Farrugia, 1999)'
_computing_structure_refinement 'SHELXL-97 (Sheldrick, 1997)'
_computing_structure_solution 'SHELXS-86 (Sheldrick, 1986)'
_diffrn_ambient_temperature 200(2)
_diffrn_measured_fraction_theta_full 0.997
_diffrn_measured_fraction_theta_max 0.997
_diffrn_radiation_monochromator graphite
_diffrn_radiation_source 'fine-focus sealed tube'
_diffrn_radiation_type MoK\a
_diffrn_radiation_wavelength 0.71073
_diffrn_reflns_av_R_equivalents 0.0512
_diffrn_reflns_av_sigmaI/netI 0.0487
_diffrn_reflns_limit_h_max 23
_diffrn_reflns_limit_h_min -23
_diffrn_reflns_limit_k_max 23
_diffrn_reflns_limit_k_min -23
_diffrn_reflns_limit_l_max 2
_diffrn_reflns_limit_l_min -4
_diffrn_reflns_number 10631
_diffrn_reflns_theta_full 24.99
_diffrn_reflns_theta_max 24.99
_diffrn_reflns_theta_min 2.02
_exptl_absorpt_coefficient_mu 2.563
_exptl_absorpt_correction_T_max 0.9505
_exptl_absorpt_correction_T_min 0.3852
_exptl_absorpt_correction_type multi-scan
_exptl_crystal_colour colorless
_exptl_crystal_density_diffrn 1.554
_exptl_crystal_density_method 'not measured'
_exptl_crystal_description prism
_exptl_crystal_F_000 760
_exptl_crystal_size_max 0.46
_exptl_crystal_size_mid 0.09
_exptl_crystal_size_min 0.02
_refine_diff_density_max 0.803
_refine_diff_density_min -0.372
_refine_diff_density_rms 0.070
_refine_ls_abs_structure_details 'Flack H D (1983), Acta Cryst. A39, 876-881'
_refine_ls_abs_structure_Flack 0.21(2)
_refine_ls_extinction_method none
_refine_ls_goodness_of_fit_ref 1.065
_refine_ls_hydrogen_treatment constr
_refine_ls_matrix_type full
_refine_ls_number_parameters 217
_refine_ls_number_reflns 2301
_refine_ls_number_restraints 1
_refine_ls_restrained_S_all 1.065
_refine_ls_R_factor_all 0.0554
_refine_ls_R_factor_gt 0.0434
_refine_ls_shift/su_max 0.000
_refine_ls_shift/su_mean 0.000
_refine_ls_structure_factor_coef Fsqd
_refine_ls_weighting_details 'calc w=1/[\s^2^(Fo^2^)+(0.0416P)^2^+2.2617P] where P=(Fo^2^+2Fc^2^)/3'
_refine_ls_weighting_scheme calc
_refine_ls_wR_factor_gt 0.0959
_refine_ls_wR_factor_ref 0.1002
_reflns_number_gt 1943
_reflns_number_total 2301
_reflns_threshold_expression >2sigma(I)
_cod_data_source_file c3cc45883k.txt
_cod_data_source_block a12609
_cod_database_code 7109966

loop_
_symmetry_equiv_pos_as_xyz
'x, y, z'
'-x, -y, z+1/2'
'x+1/2, -y+1/2, z'
'-x+1/2, y+1/2, z+1/2'

loop_
_atom_site_label
_atom_site_type_symbol
_atom_site_fract_x
_atom_site_fract_y
_atom_site_fract_z
_atom_site_U_iso_or_equiv
_atom_site_adp_type
_atom_site_occupancy
_atom_site_symmetry_multiplicity
_atom_site_calc_flag
_atom_site_refinement_flags
C1 C 0.4017(3) 0.5576(2) 0.4365(16) 0.0285(15) Uani 1 1 d .
C2 C 0.3579(3) 0.5968(3) 0.6130(19) 0.0343(16) Uani 1 1 d .
H2 H 0.3147 0.5809 0.6625 0.041 Uiso 1 1 calc R
C3 C 0.3777(3) 0.6603(2) 0.7188(16) 0.0287(19) Uani 1 1 d .
H3 H 0.3480 0.6874 0.8438 0.034 Uiso 1 1 calc R
C4 C 0.4405(3) 0.6840(2) 0.6421(16) 0.0257(14) Uani 1 1 d .
C5 C 0.4824(3) 0.6439(3) 0.4564(17) 0.0281(14) Uani 1 1 d .
H5 H 0.5251 0.6599 0.3977 0.034 Uiso 1 1 calc R
C6 C 0.4631(3) 0.5806(2) 0.3540(19) 0.0295(16) Uani 1 1 d .
H6 H 0.4925 0.5534 0.2272 0.035 Uiso 1 1 calc R
C7 C 0.4605(3) 0.7507(2) 0.7629(19) 0.0258(13) Uani 1 1 d .
C8 C 0.5175(2) 0.7877(2) 0.778(2) 0.0302(13) Uani 1 1 d .
C9 C 0.5874(3) 0.7734(2) 0.6844(16) 0.0303(17) Uani 1 1 d .
C10 C 0.6170(3) 0.7137(2) 0.771(3) 0.0350(14) Uani 1 1 d .
H10 H 0.5921 0.6802 0.8834 0.042 Uiso 1 1 calc R
C11 C 0.6836(3) 0.7025(3) 0.6943(19) 0.044(2) Uani 1 1 d .
H11 H 0.7038 0.6614 0.7546 0.053 Uiso 1 1 calc R
C12 C 0.7204(3) 0.7512(3) 0.5300(19) 0.042(2) Uani 1 1 d .
H12 H 0.7656 0.7437 0.4761 0.050 Uiso 1 1 calc R
C13 C 0.6897(3) 0.8112(3) 0.4459(19) 0.0438(19) Uani 1 1 d .
H13 H 0.7144 0.8451 0.3361 0.053 Uiso 1 1 calc R
C14 C 0.6241(3) 0.8220(3) 0.5190(17) 0.0360(16) Uani 1 1 d .
H14 H 0.6038 0.8629 0.4563 0.043 Uiso 1 1 calc R
C15 C 0.4397(3) 0.8482(2) 0.9752(17) 0.0277(15) Uani 1 1 d .
C16 C 0.3974(3) 0.9001(2) 1.1293(18) 0.0279(14) Uani 1 1 d .
C17 C 0.3300(3) 0.8915(3) 1.1635(18) 0.0346(17) Uani 1 1 d .
H17 H 0.3101 0.8513 1.0873 0.041 Uiso 1 1 calc R
C18 C 0.2905(3) 0.9410(3) 1.308(3) 0.0440(16) Uani 1 1 d .
H18 H 0.2442 0.9348 1.3334 0.053 Uiso 1 1 calc R
C19 C 0.3208(3) 0.9993(3) 1.4141(17) 0.0378(17) Uani 1 1 d .
H19 H 0.2944 1.0341 1.5066 0.045 Uiso 1 1 calc R
C20 C 0.3873(3) 1.0080(3) 1.3887(17) 0.0348(18) Uani 1 1 d .
H20 H 0.4072 1.0477 1.4717 0.042 Uiso 1 1 calc R
C21 C 0.4264(3) 0.9588(2) 1.2411(19) 0.0268(16) Uani 1 1 d .
H21 H 0.4727 0.9654 1.2171 0.032 Uiso 1 1 calc R
N1 N 0.5021(2) 0.85051(19) 0.9108(13) 0.0283(13) Uani 1 1 d .
O1 O 0.40998(18) 0.78951(16) 0.8927(11) 0.0288(11) Uani 1 1 d .
Br1 Br 0.37492(3) 0.47146(2) 0.2987(3) 0.0416(2) Uani 1 1 d .

loop_
_atom_site_aniso_label
_atom_site_aniso_U_11
_atom_site_aniso_U_22
_atom_site_aniso_U_33
_atom_site_aniso_U_23
_atom_site_aniso_U_13
_atom_site_aniso_U_12
C1 0.036(3) 0.017(2) 0.032(4) 0.000(3) -0.017(3) 0.000(2)
C2 0.024(3) 0.034(3) 0.045(5) 0.006(3) -0.006(3) -0.003(2)
C3 0.031(3) 0.027(2) 0.028(6) -0.001(3) -0.001(3) 0.006(2)
C4 0.032(3) 0.022(2) 0.023(3) 0.006(2) -0.009(3) 0.002(2)
C5 0.027(3) 0.028(3) 0.030(4) -0.001(3) 0.000(3) -0.001(2)
C6 0.032(3) 0.028(2) 0.030(5) 0.004(3) -0.001(3) 0.004(2)
C7 0.036(3) 0.026(2) 0.016(4) -0.005(3) 0.003(4) 0.0061(19)
C8 0.033(3) 0.021(2) 0.037(4) -0.008(4) -0.012(4) 0.0007(19)
C9 0.032(3) 0.027(3) 0.032(5) -0.006(3) 0.003(3) -0.003(2)
C10 0.035(3) 0.028(2) 0.041(4) -0.009(4) 0.004(4) -0.005(2)
C11 0.033(4) 0.037(3) 0.062(7) -0.006(3) -0.010(3) 0.005(3)
C12 0.034(4) 0.039(3) 0.052(6) -0.013(3) 0.000(4) -0.006(3)
C13 0.033(4) 0.041(3) 0.057(5) -0.005(4) 0.010(4) -0.014(3)
C14 0.040(4) 0.028(3) 0.040(4) -0.003(3) -0.003(3) -0.006(3)
C15 0.032(4) 0.019(3) 0.032(4) 0.000(3) -0.007(3) -0.002(2)
C16 0.030(3) 0.019(2) 0.035(4) 0.005(3) -0.008(3) 0.000(2)
C17 0.029(3) 0.030(3) 0.044(5) -0.004(3) -0.005(3) 0.000(2)
C18 0.024(3) 0.053(3) 0.055(5) 0.017(5) -0.004(5) 0.001(2)
C19 0.046(4) 0.031(3) 0.036(5) -0.005(3) 0.006(3) 0.016(3)
C20 0.048(4) 0.021(2) 0.036(5) 0.002(3) -0.002(3) 0.000(2)
C21 0.026(3) 0.026(2) 0.028(5) -0.001(3) -0.004(3) -0.0011(19)
N1 0.031(3) 0.0191(19) 0.034(4) -0.004(2) -0.003(2) 0.0020(18)
O1 0.028(2) 0.0231(16) 0.035(3) -0.0007(18) -0.0023(19) -0.0003(15)
Br1 0.0460(3) 0.0287(2) 0.0502(4) -0.0097(4) -0.0039(5) -0.0079(2)

loop_
_atom_type_symbol
_atom_type_description
_atom_type_scat_dispersion_real
_atom_type_scat_dispersion_imag
_atom_type_scat_source
C C 0.0033 0.0016 'International Tables Vol C Tables 4.2.6.8 and 6.1.1.4'
H H 0.0000 0.0000 'International Tables Vol C Tables 4.2.6.8 and 6.1.1.4'
N N 0.0061 0.0033 'International Tables Vol C Tables 4.2.6.8 and 6.1.1.4'
O O 0.0106 0.0060 'International Tables Vol C Tables 4.2.6.8 and 6.1.1.4'
Br Br -0.2901 2.4595 'International Tables Vol C Tables 4.2.6.8 and 6.1.1.4'

loop_
_geom_angle_atom_site_label_1
_geom_angle_atom_site_label_2
_geom_angle_atom_site_label_3
_geom_angle
C6 C1 C2 121.0(5)
C6 C1 Br1 119.9(5)
C2 C1 Br1 119.0(4)
C1 C2 C3 119.3(5)
C4 C3 C2 120.4(5)
C5 C4 C3 118.6(5)
C5 C4 C7 122.3(5)
C3 C4 C7 119.2(5)
C4 C5 C6 121.1(5)
C1 C6 C5 119.5(6)
C8 C7 O1 107.4(4)
C8 C7 C4 137.2(5)
O1 C7 C4 115.4(4)
C7 C8 N1 108.4(5)
C7 C8 C9 132.9(5)
N1 C8 C9 118.6(4)
C10 C9 C14 119.6(6)
C10 C9 C8 121.1(5)
C14 C9 C8 119.3(5)
C9 C10 C11 120.1(6)
C12 C11 C10 120.3(6)
C11 C12 C13 118.7(6)
C14 C13 C12 121.0(6)
C13 C14 C9 120.2(6)
N1 C15 O1 114.5(5)
N1 C15 C16 128.5(5)
O1 C15 C16 117.0(5)
C17 C16 C21 119.4(5)
C17 C16 C15 121.6(5)
C21 C16 C15 119.0(5)
C16 C17 C18 121.0(5)
C19 C18 C17 118.2(5)
C20 C19 C18 121.5(6)
C19 C20 C21 120.0(5)
C16 C21 C20 119.8(5)
C15 N1 C8 105.1(4)
C15 O1 C7 104.6(4)

loop_
_geom_bond_atom_site_label_1
_geom_bond_atom_site_label_2
_geom_bond_distance
C1 C6 1.362(8)
C1 C2 1.374(9)
C1 Br1 1.890(5)
C2 C3 1.398(8)
C3 C4 1.389(7)
C4 C5 1.380(8)
C4 C7 1.476(7)
C5 C6 1.388(7)
C7 C8 1.372(7)
C7 O1 1.382(6)
C8 N1 1.399(6)
C8 C9 1.487(8)
C9 C10 1.381(8)
C9 C14 1.390(8)
C10 C11 1.397(8)
C11 C12 1.389(9)
C12 C13 1.393(9)
C13 C14 1.372(8)
C15 N1 1.288(7)
C15 O1 1.360(6)
C15 C16 1.478(8)
C16 C17 1.378(8)
C16 C21 1.386(7)
C17 C18 1.395(9)
C18 C19 1.385(9)
C19 C20 1.359(8)
C20 C21 1.393(8)
